data_7034657
loop_
_publ_author_name
'Das, Ujjwal'
'Ghorui, Tapas'
'Adhikari, Basab'
'Roy, Sima'
'Pramanik, Shuvam'
'Pramanik, Kausikisankar'

_publ_section_title
;
 Iridium-mediated C-S bond activation and transformation:
 organoiridium(iii) thioether, thiolato, sulfinato and thiyl radical
 compounds. Synthesis, mechanistic, spectral, electrochemical and
 theoretical aspects.
;
_journal_issue 18
_journal_name_full 'Dalton transactions (Cambridge, England : 2003)'
_journal_page_first 8625
_journal_page_last 8639
_journal_paper_doi 10.1039/c5dt00448a
_journal_volume 44
_journal_year 2015
_chemical_formula_moiety 'C37 H30 Cl2 Ir N2 P S'
_chemical_formula_sum 'C37 H30 Cl2 Ir N2 P S'
_chemical_formula_weight 828.76
_chemical_name_systematic
; 
 ? 
;
_space_group_IT_number 2
_symmetry_cell_setting triclinic
_symmetry_Int_Tables_number 2
_symmetry_space_group_name_Hall '-P 1'
_symmetry_space_group_name_H-M 'P -1'
_atom_sites_solution_hydrogens geom
_atom_sites_solution_primary direct
_atom_sites_solution_secondary difmap
_audit_creation_method SHELXL-97
_audit_update_record
;
2015-01-30 deposited with the CCDC.
2015-03-26 downloaded from the CCDC.
;
_cell_angle_alpha 92.508(2)
_cell_angle_beta 105.399(2)
_cell_angle_gamma 109.514(2)
_cell_formula_units_Z 2
_cell_length_a 9.6220(9)
_cell_length_b 11.1463(10)
_cell_length_c 16.4843(15)
_cell_measurement_reflns_used 20827
_cell_measurement_temperature 296(2)
_cell_measurement_theta_max 27.32
_cell_measurement_theta_min 1.96
_cell_volume 1589.4(3)
_computing_cell_refinement 'SMART APEX II'
_computing_data_collection 'SMART APEX II (Bruker,2010)'
_computing_data_reduction 'SAINT (Bruker,2000)'
_computing_molecular_graphics 'Ortep-3v2 for windows (Farrugia, 1997)'
_computing_publication_material 'PLATON (Spek, 2008)'
_computing_structure_refinement 'SHELXL-97 (Sheldrick, 2008)'
_computing_structure_solution 'SHELXS-97 (Sheldrick, 2008)'
_diffrn_ambient_temperature 296(2)
_diffrn_measured_fraction_theta_full 0.974
_diffrn_measured_fraction_theta_max 0.974
_diffrn_measurement_device_type 'CCD area-detector'
_diffrn_measurement_method 'phi and omega scans'
_diffrn_radiation_monochromator graphite
_diffrn_radiation_source 'fine-focus sealed tube'
_diffrn_radiation_type MoK\a
_diffrn_radiation_wavelength 0.71073
_diffrn_reflns_av_R_equivalents 0.0439
_diffrn_reflns_av_unetI/netI 0.0482
_diffrn_reflns_limit_h_max 12
_diffrn_reflns_limit_h_min -12
_diffrn_reflns_limit_k_max 14
_diffrn_reflns_limit_k_min -14
_diffrn_reflns_limit_l_max 20
_diffrn_reflns_limit_l_min -21
_diffrn_reflns_number 20827
_diffrn_reflns_theta_full 27.32
_diffrn_reflns_theta_max 27.32
_diffrn_reflns_theta_min 1.96
_exptl_absorpt_coefficient_mu 4.515
_exptl_absorpt_correction_T_max 0.270
_exptl_absorpt_correction_T_min 0.180
_exptl_absorpt_correction_type multi-scan
_exptl_absorpt_process_details 'Sadabs(Sheldrick, 1996)'
_exptl_crystal_colour brown-green
_exptl_crystal_density_diffrn 1.732
_exptl_crystal_density_method 'not measured'
_exptl_crystal_description parallelopiped
_exptl_crystal_F_000 816
_exptl_crystal_size_max 0.42
_exptl_crystal_size_mid 0.33
_exptl_crystal_size_min 0.29
_refine_diff_density_max 2.935
_refine_diff_density_min -2.647
_refine_diff_density_rms 0.158
_refine_ls_extinction_method none
_refine_ls_goodness_of_fit_ref 1.047
_refine_ls_hydrogen_treatment constr
_refine_ls_matrix_type full
_refine_ls_number_parameters 397
_refine_ls_number_reflns 6990
_refine_ls_number_restraints 0
_refine_ls_restrained_S_all 1.047
_refine_ls_R_factor_all 0.0413
_refine_ls_R_factor_gt 0.0334
_refine_ls_shift/su_max 0.001
_refine_ls_shift/su_mean 0.000
_refine_ls_structure_factor_coef Fsqd
_refine_ls_weighting_details 'calc w=1/[\s^2^(Fo^2^)+(0.0357P)^2^+4.2935P] where P=(Fo^2^+2Fc^2^)/3'
_refine_ls_weighting_scheme calc
_refine_ls_wR_factor_gt 0.0779
_refine_ls_wR_factor_ref 0.0819
_reflns_number_gt 6208
_reflns_number_total 6990
_reflns_threshold_expression >2sigma(I)
_cod_data_source_file c5dt00448a2.cif
_cod_data_source_block 2a
_cod_depositor_comments
;
The following automatic conversions were performed:

'_symmetry_cell_setting' value 'Triclinic' changed to 'triclinic'
according to
/usr/data/users/saulius/crontab/automatic-downloads/rss-feeds/RSC/lib/dictionaries/cif_core.dic
dictionary named 'cif_core.dic' version 2.4.2 from 2011-04-26.

Automatic conversion script
Id: cif_fix_values 3105 2015-03-04 15:46:00Z robertas 

 Adding full bibliography for 7034657--7034660.cif.
;
_cod_original_sg_symbol_H-M P-1
_cod_database_code 7034657

loop_
_symmetry_equiv_pos_as_xyz
'x, y, z'
'-x, -y, -z'

loop_
_atom_site_label
_atom_site_type_symbol
_atom_site_fract_x
_atom_site_fract_y
_atom_site_fract_z
_atom_site_U_iso_or_equiv
_atom_site_adp_type
_atom_site_occupancy
_atom_site_symmetry_multiplicity
_atom_site_calc_flag
_atom_site_refinement_flags
Ir1 Ir 0.472465(19) 0.878785(17) 0.265165(11) 0.01440(6) Uani 1 1 d .
Cl1 Cl 0.34716(12) 0.98289(11) 0.16491(7) 0.0191(2) Uani 1 1 d .
Cl2 Cl 0.60809(13) 0.79871(12) 0.37770(7) 0.0219(2) Uani 1 1 d .
S1 S 0.70436(12) 1.06118(11) 0.27279(7) 0.0168(2) Uani 1 1 d .
P1 P 0.47671(13) 0.74630(11) 0.15353(7) 0.0148(2) Uani 1 1 d .
N1 N 0.4528(4) 0.9984(4) 0.3551(2) 0.0172(8) Uani 1 1 d .
N2 N 0.3314(4) 0.9659(4) 0.3790(3) 0.0209(8) Uani 1 1 d .
C1 C 0.2742(5) 0.7684(4) 0.2864(3) 0.0174(9) Uani 1 1 d .
C2 C 0.1779(6) 0.6399(5) 0.2605(3) 0.0229(10) Uani 1 1 d .
H2A H 0.2030 0.5869 0.2262 0.027 Uiso 1 1 calc R
C3 C 0.0441(6) 0.5895(5) 0.2854(3) 0.0274(11) Uani 1 1 d .
H3A H -0.0191 0.5038 0.2664 0.033 Uiso 1 1 calc R
C4 C 0.0033(6) 0.6644(5) 0.3379(3) 0.0274(11) Uani 1 1 d .
H4A H -0.0875 0.6298 0.3525 0.033 Uiso 1 1 calc R
C5 C 0.0992(6) 0.7907(5) 0.3682(3) 0.0259(11) Uani 1 1 d .
H5A H 0.0755 0.8419 0.4044 0.031 Uiso 1 1 calc R
C6 C 0.2333(5) 0.8401(5) 0.3429(3) 0.0208(10) Uani 1 1 d .
C7 C 0.5653(5) 1.1225(5) 0.3877(3) 0.0188(9) Uani 1 1 d .
C8 C 0.5532(6) 1.2012(5) 0.4514(3) 0.0239(10) Uani 1 1 d .
H8A H 0.4715 1.1725 0.4744 0.029 Uiso 1 1 calc R
C9 C 0.6652(6) 1.3229(5) 0.4801(3) 0.0267(11) Uani 1 1 d .
H9A H 0.6585 1.3759 0.5229 0.032 Uiso 1 1 calc R
C10 C 0.7859(6) 1.3663(5) 0.4462(3) 0.0265(11) Uani 1 1 d .
H10A H 0.8597 1.4484 0.4659 0.032 Uiso 1 1 calc R
C11 C 0.7977(5) 1.2877(5) 0.3825(3) 0.0223(10) Uani 1 1 d .
H11A H 0.8786 1.3178 0.3590 0.027 Uiso 1 1 calc R
C12 C 0.6881(5) 1.1631(4) 0.3535(3) 0.0169(9) Uani 1 1 d .
C13 C 0.8796(5) 1.0301(5) 0.3293(3) 0.0221(10) Uani 1 1 d .
H13B H 0.8682 0.9998 0.3822 0.026 Uiso 1 1 calc R
H13A H 0.8900 0.9627 0.2948 0.026 Uiso 1 1 calc R
C14 C 1.0234(5) 1.1478(5) 0.3482(3) 0.0215(10) Uani 1 1 d .
C15 C 1.0750(6) 1.2024(5) 0.2823(3) 0.0274(11) Uani 1 1 d .
H15A H 1.0220 1.1639 0.2263 0.033 Uiso 1 1 calc R
C16 C 1.2034(6) 1.3127(6) 0.2991(3) 0.0299(12) Uani 1 1 d .
H16A H 1.2367 1.3481 0.2545 0.036 Uiso 1 1 calc R
C17 C 1.2836(6) 1.3717(5) 0.3821(3) 0.0284(11) Uani 1 1 d .
H17A H 1.3702 1.4465 0.3931 0.034 Uiso 1 1 calc R
C18 C 1.2346(6) 1.3190(5) 0.4482(3) 0.0276(11) Uani 1 1 d .
H18A H 1.2876 1.3584 0.5040 0.033 Uiso 1 1 calc R
C19 C 1.1046(6) 1.2058(5) 0.4309(3) 0.0258(11) Uani 1 1 d .
H19A H 1.0727 1.1693 0.4755 0.031 Uiso 1 1 calc R
C20 C 0.3250(5) 0.7239(5) 0.0543(3) 0.0190(9) Uani 1 1 d .
C21 C 0.1738(5) 0.6985(4) 0.0575(3) 0.0206(10) Uani 1 1 d .
H21A H 0.1551 0.7031 0.1098 0.025 Uiso 1 1 calc R
C22 C 0.0521(5) 0.6663(5) -0.0169(3) 0.0246(11) Uani 1 1 d .
H22A H -0.0480 0.6483 -0.0141 0.030 Uiso 1 1 calc R
C23 C 0.0785(6) 0.6610(5) -0.0947(3) 0.0276(11) Uani 1 1 d .
H23A H -0.0039 0.6384 -0.1443 0.033 Uiso 1 1 calc R
C24 C 0.2271(6) 0.6891(6) -0.0992(3) 0.0316(12) Uani 1 1 d .
H24A H 0.2451 0.6867 -0.1519 0.038 Uiso 1 1 calc R
C25 C 0.3497(6) 0.7209(5) -0.0249(3) 0.0272(11) Uani 1 1 d .
H25A H 0.4496 0.7404 -0.0283 0.033 Uiso 1 1 calc R
C26 C 0.6549(5) 0.8166(4) 0.1251(3) 0.0174(9) Uani 1 1 d .
C27 C 0.6762(5) 0.9259(5) 0.0854(3) 0.0202(10) Uani 1 1 d .
H27A H 0.5976 0.9590 0.0707 0.024 Uiso 1 1 calc R
C28 C 0.8147(5) 0.9864(5) 0.0674(3) 0.0230(10) Uani 1 1 d .
H28A H 0.8268 1.0577 0.0390 0.028 Uiso 1 1 calc R
C29 C 0.9336(6) 0.9403(5) 0.0919(3) 0.0254(11) Uani 1 1 d .
H29A H 1.0265 0.9813 0.0806 0.030 Uiso 1 1 calc R
C30 C 0.9155(5) 0.8332(5) 0.1333(3) 0.0256(11) Uani 1 1 d .
H30A H 0.9969 0.8038 0.1509 0.031 Uiso 1 1 calc R
C31 C 0.7764(5) 0.7698(5) 0.1486(3) 0.0203(10) Uani 1 1 d .
H31A H 0.7634 0.6959 0.1744 0.024 Uiso 1 1 calc R
C32 C 0.4628(5) 0.5798(4) 0.1633(3) 0.0171(9) Uani 1 1 d .
C33 C 0.5481(6) 0.5509(5) 0.2365(3) 0.0244(10) Uani 1 1 d .
H33A H 0.6077 0.6157 0.2823 0.029 Uiso 1 1 calc R
C34 C 0.5456(6) 0.4258(5) 0.2425(4) 0.0261(11) Uani 1 1 d .
H34A H 0.6054 0.4082 0.2915 0.031 Uiso 1 1 calc R
C35 C 0.4553(6) 0.3288(5) 0.1764(4) 0.0283(11) Uani 1 1 d .
H35A H 0.4522 0.2452 0.1811 0.034 Uiso 1 1 calc R
C36 C 0.3689(6) 0.3551(5) 0.1026(4) 0.0296(12) Uani 1 1 d .
H36A H 0.3077 0.2893 0.0577 0.035 Uiso 1 1 calc R
C37 C 0.3737(5) 0.4805(5) 0.0956(3) 0.0246(11) Uani 1 1 d .
H37A H 0.3172 0.4982 0.0454 0.029 Uiso 1 1 calc R

loop_
_atom_site_aniso_label
_atom_site_aniso_U_11
_atom_site_aniso_U_22
_atom_site_aniso_U_33
_atom_site_aniso_U_23
_atom_site_aniso_U_13
_atom_site_aniso_U_12
Ir1 0.01521(9) 0.01522(10) 0.01555(9) 0.00359(6) 0.00781(6) 0.00630(6)
Cl1 0.0191(5) 0.0166(5) 0.0217(5) 0.0042(4) 0.0046(4) 0.0073(4)
Cl2 0.0269(6) 0.0267(6) 0.0175(5) 0.0072(5) 0.0084(4) 0.0147(5)
S1 0.0162(5) 0.0180(6) 0.0172(5) 0.0021(4) 0.0068(4) 0.0060(4)
P1 0.0152(5) 0.0145(6) 0.0168(5) 0.0025(4) 0.0070(4) 0.0063(4)
N1 0.0176(18) 0.018(2) 0.0177(19) 0.0074(15) 0.0063(15) 0.0072(15)
N2 0.0221(19) 0.024(2) 0.021(2) 0.0046(17) 0.0120(16) 0.0102(17)
C1 0.0138(19) 0.014(2) 0.024(2) 0.0060(18) 0.0054(18) 0.0054(17)
C2 0.027(2) 0.021(3) 0.026(3) 0.009(2) 0.014(2) 0.011(2)
C3 0.024(2) 0.020(3) 0.035(3) 0.010(2) 0.012(2) 0.000(2)
C4 0.020(2) 0.031(3) 0.034(3) 0.013(2) 0.015(2) 0.006(2)
C5 0.025(2) 0.036(3) 0.023(3) 0.007(2) 0.015(2) 0.013(2)
C6 0.023(2) 0.021(2) 0.022(2) 0.0054(19) 0.0115(19) 0.0076(19)
C7 0.020(2) 0.021(2) 0.016(2) 0.0006(18) 0.0023(18) 0.0097(19)
C8 0.027(2) 0.029(3) 0.020(2) 0.005(2) 0.009(2) 0.014(2)
C9 0.033(3) 0.023(3) 0.022(2) -0.006(2) 0.004(2) 0.012(2)
C10 0.023(2) 0.021(3) 0.028(3) -0.002(2) 0.000(2) 0.006(2)
C11 0.019(2) 0.017(2) 0.027(3) 0.003(2) 0.0037(19) 0.0045(18)
C12 0.019(2) 0.018(2) 0.013(2) 0.0026(17) 0.0007(17) 0.0086(18)
C13 0.014(2) 0.029(3) 0.024(2) 0.002(2) 0.0025(18) 0.0109(19)
C14 0.016(2) 0.023(3) 0.026(3) 0.001(2) 0.0054(19) 0.0087(19)
C15 0.021(2) 0.037(3) 0.022(3) -0.003(2) 0.008(2) 0.007(2)
C16 0.022(2) 0.040(3) 0.030(3) 0.006(2) 0.013(2) 0.009(2)
C17 0.017(2) 0.030(3) 0.035(3) 0.001(2) 0.004(2) 0.007(2)
C18 0.025(2) 0.029(3) 0.026(3) -0.003(2) 0.001(2) 0.011(2)
C19 0.026(2) 0.031(3) 0.023(3) 0.007(2) 0.008(2) 0.013(2)
C20 0.018(2) 0.018(2) 0.019(2) 0.0015(18) 0.0032(18) 0.0049(18)
C21 0.020(2) 0.017(2) 0.024(2) 0.0010(19) 0.0094(19) 0.0037(18)
C22 0.018(2) 0.021(3) 0.034(3) 0.004(2) 0.007(2) 0.0063(19)
C23 0.023(2) 0.027(3) 0.024(3) 0.000(2) -0.001(2) 0.005(2)
C24 0.032(3) 0.040(3) 0.019(2) 0.001(2) 0.006(2) 0.009(2)
C25 0.021(2) 0.040(3) 0.021(2) 0.002(2) 0.007(2) 0.011(2)
C26 0.018(2) 0.018(2) 0.017(2) -0.0012(18) 0.0075(17) 0.0062(18)
C27 0.019(2) 0.023(3) 0.019(2) 0.0032(19) 0.0087(18) 0.0068(19)
C28 0.025(2) 0.021(3) 0.022(2) 0.002(2) 0.011(2) 0.005(2)
C29 0.021(2) 0.034(3) 0.021(2) 0.002(2) 0.013(2) 0.007(2)
C30 0.017(2) 0.040(3) 0.024(3) 0.003(2) 0.0080(19) 0.013(2)
C31 0.023(2) 0.021(2) 0.021(2) 0.0047(19) 0.0096(19) 0.0097(19)
C32 0.018(2) 0.016(2) 0.023(2) 0.0055(18) 0.0129(18) 0.0078(18)
C33 0.027(2) 0.024(3) 0.026(3) 0.006(2) 0.012(2) 0.011(2)
C34 0.032(3) 0.019(3) 0.035(3) 0.010(2) 0.015(2) 0.015(2)
C35 0.033(3) 0.020(3) 0.044(3) 0.011(2) 0.027(2) 0.013(2)
C36 0.025(2) 0.022(3) 0.043(3) -0.003(2) 0.012(2) 0.009(2)
C37 0.021(2) 0.023(3) 0.027(3) -0.001(2) 0.006(2) 0.007(2)

loop_
_atom_type_symbol
_atom_type_description
_atom_type_scat_dispersion_real
_atom_type_scat_dispersion_imag
_atom_type_scat_source
C C 0.0033 0.0016 'International Tables Vol C Tables 4.2.6.8 and 6.1.1.4'
H H 0.0000 0.0000 'International Tables Vol C Tables 4.2.6.8 and 6.1.1.4'
Cl Cl 0.1484 0.1585 'International Tables Vol C Tables 4.2.6.8 and 6.1.1.4'
N N 0.0061 0.0033 'International Tables Vol C Tables 4.2.6.8 and 6.1.1.4'
P P 0.1023 0.0942 'International Tables Vol C Tables 4.2.6.8 and 6.1.1.4'
Ir Ir -1.4442 7.9887 'International Tables Vol C Tables 4.2.6.8 and 6.1.1.4'
S S 0.1246 0.1234 'International Tables Vol C Tables 4.2.6.8 and 6.1.1.4'

loop_
_geom_angle_atom_site_label_1
_geom_angle_atom_site_label_2
_geom_angle_atom_site_label_3
_geom_angle
C1 Ir1 N1 78.27(17)
C1 Ir1 P1 100.30(14)
N1 Ir1 P1 174.67(10)
C1 Ir1 Cl1 93.53(13)
N1 Ir1 Cl1 85.85(11)
P1 Ir1 Cl1 89.13(4)
C1 Ir1 Cl2 88.11(13)
N1 Ir1 Cl2 87.57(11)
P1 Ir1 Cl2 97.54(4)
Cl1 Ir1 Cl2 172.74(4)
C1 Ir1 S1 161.32(13)
N1 Ir1 S1 83.07(11)
P1 Ir1 S1 98.21(4)
Cl1 Ir1 S1 84.26(4)
Cl2 Ir1 S1 91.93(4)
C12 S1 C13 101.5(2)
C12 S1 Ir1 96.36(16)
C13 S1 Ir1 110.84(17)
C20 P1 C26 103.8(2)
C20 P1 C32 101.2(2)
C26 P1 C32 103.7(2)
C20 P1 Ir1 114.82(15)
C26 P1 Ir1 110.48(15)
C32 P1 Ir1 120.94(15)
N2 N1 C7 117.9(4)
N2 N1 Ir1 120.0(3)
C7 N1 Ir1 121.9(3)
N1 N2 C6 111.1(4)
C2 C1 C6 115.9(4)
C2 C1 Ir1 133.9(4)
C6 C1 Ir1 110.1(3)
C1 C2 C3 121.0(5)
C1 C2 H2A 119.5
C3 C2 H2A 119.5
C4 C3 C2 121.6(5)
C4 C3 H3A 119.2
C2 C3 H3A 119.2
C5 C4 C3 119.3(5)
C5 C4 H4A 120.4
C3 C4 H4A 120.4
C4 C5 C6 118.6(5)
C4 C5 H5A 120.7
C6 C5 H5A 120.7
N2 C6 C5 116.5(4)
N2 C6 C1 119.9(4)
C5 C6 C1 123.5(4)
C8 C7 C12 121.3(4)
C8 C7 N1 121.2(4)
C12 C7 N1 117.5(4)
C9 C8 C7 118.8(5)
C9 C8 H8A 120.6
C7 C8 H8A 120.6
C10 C9 C8 121.0(5)
C10 C9 H9A 119.5
C8 C9 H9A 119.5
C9 C10 C11 120.1(5)
C9 C10 H10A 120.0
C11 C10 H10A 120.0
C10 C11 C12 120.2(5)
C10 C11 H11A 119.9
C12 C11 H11A 119.9
C7 C12 C11 118.5(4)
C7 C12 S1 121.1(3)
C11 C12 S1 120.4(4)
C14 C13 S1 112.5(3)
C14 C13 H13B 109.1
S1 C13 H13B 109.1
C14 C13 H13A 109.1
S1 C13 H13A 109.1
H13B C13 H13A 107.8
C19 C14 C15 118.7(5)
C19 C14 C13 120.7(5)
C15 C14 C13 120.5(4)
C16 C15 C14 120.7(5)
C16 C15 H15A 119.6
C14 C15 H15A 119.6
C15 C16 C17 120.4(5)
C15 C16 H16A 119.8
C17 C16 H16A 119.8
C18 C17 C16 119.8(5)
C18 C17 H17A 120.1
C16 C17 H17A 120.1
C17 C18 C19 119.6(5)
C17 C18 H18A 120.2
C19 C18 H18A 120.2
C14 C19 C18 120.7(5)
C14 C19 H19A 119.6
C18 C19 H19A 119.6
C25 C20 C21 118.3(4)
C25 C20 P1 123.1(3)
C21 C20 P1 118.5(4)
C22 C21 C20 120.4(5)
C22 C21 H21A 119.8
C20 C21 H21A 119.8
C23 C22 C21 120.4(4)
C23 C22 H22A 119.8
C21 C22 H22A 119.8
C22 C23 C24 120.1(5)
C22 C23 H23A 120.0
C24 C23 H23A 120.0
C23 C24 C25 119.9(5)
C23 C24 H24A 120.1
C25 C24 H24A 120.1
C20 C25 C24 120.9(5)
C20 C25 H25A 119.5
C24 C25 H25A 119.5
C27 C26 C31 118.9(4)
C27 C26 P1 119.1(3)
C31 C26 P1 121.8(4)
C26 C27 C28 120.5(4)
C26 C27 H27A 119.7
C28 C27 H27A 119.7
C29 C28 C27 119.8(5)
C29 C28 H28A 120.1
C27 C28 H28A 120.1
C28 C29 C30 120.3(5)
C28 C29 H29A 119.9
C30 C29 H29A 119.9
C29 C30 C31 120.2(4)
C29 C30 H30A 119.9
C31 C30 H30A 119.9
C30 C31 C26 120.1(5)
C30 C31 H31A 119.9
C26 C31 H31A 119.9
C33 C32 C37 118.5(4)
C33 C32 P1 120.4(4)
C37 C32 P1 121.1(4)
C32 C33 C34 120.8(5)
C32 C33 H33A 119.6
C34 C33 H33A 119.6
C35 C34 C33 120.2(5)
C35 C34 H34A 119.9
C33 C34 H34A 119.9
C34 C35 C36 120.1(5)
C34 C35 H35A 120.0
C36 C35 H35A 120.0
C35 C36 C37 119.9(5)
C35 C36 H36A 120.0
C37 C36 H36A 120.0
C36 C37 C32 120.5(5)
C36 C37 H37A 119.7
C32 C37 H37A 119.7

loop_
_geom_bond_atom_site_label_1
_geom_bond_atom_site_label_2
_geom_bond_distance
Ir1 C1 2.025(4)
Ir1 N1 2.038(4)
Ir1 P1 2.3262(11)
Ir1 Cl1 2.3613(11)
Ir1 Cl2 2.3619(11)
Ir1 S1 2.4343(11)
S1 C12 1.783(5)
S1 C13 1.848(4)
P1 C20 1.823(5)
P1 C26 1.826(5)
P1 C32 1.833(5)
N1 N2 1.275(5)
N1 C7 1.414(6)
N2 C6 1.398(6)
C1 C2 1.393(7)
C1 C6 1.414(7)
C2 C3 1.400(7)
C2 H2A 0.9300
C3 C4 1.392(8)
C3 H3A 0.9300
C4 C5 1.382(7)
C4 H4A 0.9300
C5 C6 1.404(7)
C5 H5A 0.9300
C7 C8 1.392(6)
C7 C12 1.392(7)
C8 C9 1.386(7)
C8 H8A 0.9300
C9 C10 1.374(8)
C9 H9A 0.9300
C10 C11 1.390(7)
C10 H10A 0.9300
C11 C12 1.401(7)
C11 H11A 0.9300
C13 C14 1.501(7)
C13 H13B 0.9700
C13 H13A 0.9700
C14 C19 1.381(7)
C14 C15 1.392(7)
C15 C16 1.374(7)
C15 H15A 0.9300
C16 C17 1.386(7)
C16 H16A 0.9300
C17 C18 1.378(8)
C17 H17A 0.9300
C18 C19 1.401(7)
C18 H18A 0.9300
C19 H19A 0.9300
C20 C25 1.389(7)
C20 C21 1.402(6)
C21 C22 1.386(7)
C21 H21A 0.9300
C22 C23 1.375(7)
C22 H22A 0.9300
C23 C24 1.381(7)
C23 H23A 0.9300
C24 C25 1.390(7)
C24 H24A 0.9300
C25 H25A 0.9300
C26 C27 1.388(7)
C26 C31 1.406(6)
C27 C28 1.394(7)
C27 H27A 0.9300
C28 C29 1.380(7)
C28 H28A 0.9300
C29 C30 1.383(8)
C29 H29A 0.9300
C30 C31 1.384(7)
C30 H30A 0.9300
C31 H31A 0.9300
C32 C33 1.385(7)
C32 C37 1.399(7)
C33 C34 1.395(7)
C33 H33A 0.9300
C34 C35 1.371(8)
C34 H34A 0.9300
C35 C36 1.383(8)
C35 H35A 0.9300
C36 C37 1.393(7)
C36 H36A 0.9300
C37 H37A 0.9300

loop_
_geom_torsion_atom_site_label_1
_geom_torsion_atom_site_label_2
_geom_torsion_atom_site_label_3
_geom_torsion_atom_site_label_4
_geom_torsion
C1 Ir1 S1 C12 3.9(4)
N1 Ir1 S1 C12 1.41(17)
P1 Ir1 S1 C12 176.19(14)
Cl1 Ir1 S1 C12 87.90(15)
Cl2 Ir1 S1 C12 -85.91(15)
C1 Ir1 S1 C13 108.8(4)
N1 Ir1 S1 C13 106.3(2)
P1 Ir1 S1 C13 -78.87(18)
Cl1 Ir1 S1 C13 -167.16(18)
Cl2 Ir1 S1 C13 19.03(18)
C1 Ir1 P1 C20 67.5(2)
N1 Ir1 P1 C20 -6.4(12)
Cl1 Ir1 P1 C20 -25.91(18)
Cl2 Ir1 P1 C20 156.96(18)
S1 Ir1 P1 C20 -109.98(18)
C1 Ir1 P1 C26 -175.6(2)
N1 Ir1 P1 C26 110.5(12)
Cl1 Ir1 P1 C26 91.02(17)
Cl2 Ir1 P1 C26 -86.11(17)
S1 Ir1 P1 C26 6.95(17)
C1 Ir1 P1 C32 -54.2(2)
N1 Ir1 P1 C32 -128.2(12)
Cl1 Ir1 P1 C32 -147.68(17)
Cl2 Ir1 P1 C32 35.19(17)
S1 Ir1 P1 C32 128.25(17)
C1 Ir1 N1 N2 -6.7(3)
P1 Ir1 N1 N2 68.2(13)
Cl1 Ir1 N1 N2 87.8(3)
Cl2 Ir1 N1 N2 -95.3(3)
S1 Ir1 N1 N2 172.5(3)
C1 Ir1 N1 C7 178.4(4)
P1 Ir1 N1 C7 -106.7(12)
Cl1 Ir1 N1 C7 -87.1(3)
Cl2 Ir1 N1 C7 89.8(3)
S1 Ir1 N1 C7 -2.4(3)
C7 N1 N2 C6 -178.7(4)
Ir1 N1 N2 C6 6.2(5)
N1 Ir1 C1 C2 -171.8(5)
P1 Ir1 C1 C2 13.5(5)
Cl1 Ir1 C1 C2 103.2(5)
Cl2 Ir1 C1 C2 -83.8(5)
S1 Ir1 C1 C2 -174.3(3)
N1 Ir1 C1 C6 5.0(3)
P1 Ir1 C1 C6 -169.8(3)
Cl1 Ir1 C1 C6 -80.0(3)
Cl2 Ir1 C1 C6 92.9(3)
S1 Ir1 C1 C6 2.5(6)
C6 C1 C2 C3 4.0(7)
Ir1 C1 C2 C3 -179.4(4)
C1 C2 C3 C4 -1.2(8)
C2 C3 C4 C5 -1.8(8)
C3 C4 C5 C6 1.5(8)
N1 N2 C6 C5 176.7(4)
N1 N2 C6 C1 -1.3(6)
C4 C5 C6 N2 -176.4(4)
C4 C5 C6 C1 1.6(8)
C2 C1 C6 N2 173.6(4)
Ir1 C1 C6 N2 -3.8(6)
C2 C1 C6 C5 -4.3(7)
Ir1 C1 C6 C5 178.3(4)
N2 N1 C7 C8 7.5(6)
Ir1 N1 C7 C8 -177.5(3)
N2 N1 C7 C12 -172.3(4)
Ir1 N1 C7 C12 2.7(6)
C12 C7 C8 C9 1.0(7)
N1 C7 C8 C9 -178.9(4)
C7 C8 C9 C10 0.4(8)
C8 C9 C10 C11 -0.4(8)
C9 C10 C11 C12 -1.0(7)
C8 C7 C12 C11 -2.3(7)
N1 C7 C12 C11 177.5(4)
C8 C7 C12 S1 179.2(4)
N1 C7 C12 S1 -1.0(6)
C10 C11 C12 C7 2.3(7)
C10 C11 C12 S1 -179.1(4)
C13 S1 C12 C7 -113.5(4)
Ir1 S1 C12 C7 -0.7(4)
C13 S1 C12 C11 68.0(4)
Ir1 S1 C12 C11 -179.2(4)
C12 S1 C13 C14 -69.0(4)
Ir1 S1 C13 C14 -170.5(3)
S1 C13 C14 C19 112.7(5)
S1 C13 C14 C15 -65.5(5)
C19 C14 C15 C16 -0.6(7)
C13 C14 C15 C16 177.7(5)
C14 C15 C16 C17 -0.2(8)
C15 C16 C17 C18 0.3(8)
C16 C17 C18 C19 0.4(8)
C15 C14 C19 C18 1.3(7)
C13 C14 C19 C18 -176.9(4)
C17 C18 C19 C14 -1.2(7)
C26 P1 C20 C25 19.4(5)
C32 P1 C20 C25 -88.0(5)
Ir1 P1 C20 C25 140.0(4)
C26 P1 C20 C21 -165.9(4)
C32 P1 C20 C21 86.8(4)
Ir1 P1 C20 C21 -45.2(4)
C25 C20 C21 C22 2.4(7)
P1 C20 C21 C22 -172.6(4)
C20 C21 C22 C23 -1.0(8)
C21 C22 C23 C24 -0.7(8)
C22 C23 C24 C25 1.0(9)
C21 C20 C25 C24 -2.2(8)
P1 C20 C25 C24 172.6(4)
C23 C24 C25 C20 0.5(9)
C20 P1 C26 C27 53.2(4)
C32 P1 C26 C27 158.6(4)
Ir1 P1 C26 C27 -70.4(4)
C20 P1 C26 C31 -132.2(4)
C32 P1 C26 C31 -26.8(4)
Ir1 P1 C26 C31 104.2(4)
C31 C26 C27 C28 1.5(7)
P1 C26 C27 C28 176.2(4)
C26 C27 C28 C29 -2.4(7)
C27 C28 C29 C30 0.8(7)
C28 C29 C30 C31 1.6(8)
C29 C30 C31 C26 -2.5(7)
C27 C26 C31 C30 0.9(7)
P1 C26 C31 C30 -173.6(4)
C20 P1 C32 C33 -172.6(4)
C26 P1 C32 C33 80.1(4)
Ir1 P1 C32 C33 -44.5(4)
C20 P1 C32 C37 11.3(4)
C26 P1 C32 C37 -96.1(4)
Ir1 P1 C32 C37 139.4(3)
C37 C32 C33 C34 0.3(7)
P1 C32 C33 C34 -176.0(4)
C32 C33 C34 C35 -1.6(8)
C33 C34 C35 C36 1.5(8)
C34 C35 C36 C37 0.0(8)
C35 C36 C37 C32 -1.3(8)
C33 C32 C37 C36 1.2(7)
P1 C32 C37 C36 177.4(4)
